data_7130089
loop_
_publ_author_name
'Yadavalli, Krishna P.'
'Cummines, Johannah E.'
'Carlisle, Chace J.'
'Lepore, Salvatore D.'

_publ_section_title
;
 Diastereoselective additions of H-phosphinates to alkenyl ketones under
 phase-transfer conditions
;
_journal_name_full 'Chemical Communications'
_journal_paper_doi 10.1039/D2CC02090D
_journal_year 2022
_chemical_formula_sum 'C31 H33 O3 P'
_chemical_formula_weight 484.54
_space_group_crystal_system monoclinic
_space_group_IT_number 14
_space_group_name_Hall '-P 2ybc'
_space_group_name_H-M_alt 'P 1 21/c 1'
_atom_sites_solution_hydrogens geom
_atom_sites_solution_primary intrinsic
_atom_sites_solution_secondary difmap
_audit_block_doi 10.5517/ccdc.csd.cc29kqsd
_audit_creation_method SHELXL-2018/3
_audit_update_record
;
2022-01-03 deposited with the CCDC.	2022-05-03 downloaded from the CCDC.
;
_cell_angle_alpha 90
_cell_angle_beta 118.1820(10)
_cell_angle_gamma 90
_cell_formula_units_Z 4
_cell_length_a 12.9448(4)
_cell_length_b 16.4183(5)
_cell_length_c 13.3984(4)
_cell_measurement_reflns_used 9984
_cell_measurement_temperature 123(2)
_cell_measurement_theta_max 28.21
_cell_measurement_theta_min 2.17
_cell_volume 2510.01(13)
_computing_cell_refinement 'SAINT V8.38A (BrukerNano, 2017)'
_computing_data_collection 'BIS v6.2.9 (BrukerNano, 2018)'
_computing_data_reduction 'SAINT V8.38A (BrukerNano, 2017)'
_computing_publication_material 'APEX3 v2018.1-0 (BrukerNano, 2018)'
_computing_structure_refinement 'SHELXL-2018/3 (Sheldrick, 2018)'
_computing_structure_solution 'XT, VERSION 2014/5'
_diffrn_ambient_temperature 123(2)
_diffrn_detector_area_resol_mean 7.3910
_diffrn_measured_fraction_theta_full 0.999
_diffrn_measured_fraction_theta_max 0.999
_diffrn_measurement_details '0.50 degree frames measured for 5 and 9 seconds each'
_diffrn_measurement_device_type 'Bruker D8 VENTURE'
_diffrn_measurement_method '\w and \f scans'
_diffrn_radiation_monochromator 'multilayer mirror'
_diffrn_radiation_type MoK\a
_diffrn_radiation_wavelength 0.71073
_diffrn_reflns_av_R_equivalents 0.0715
_diffrn_reflns_av_unetI/netI 0.0205
_diffrn_reflns_Laue_measured_fraction_full 0.999
_diffrn_reflns_Laue_measured_fraction_max 0.999
_diffrn_reflns_limit_h_max 17
_diffrn_reflns_limit_h_min -17
_diffrn_reflns_limit_k_max 21
_diffrn_reflns_limit_k_min -21
_diffrn_reflns_limit_l_max 17
_diffrn_reflns_limit_l_min -17
_diffrn_reflns_number 154694
_diffrn_reflns_point_group_measured_fraction_full 0.999
_diffrn_reflns_point_group_measured_fraction_max 0.999
_diffrn_reflns_theta_full 25.242
_diffrn_reflns_theta_max 28.320
_diffrn_reflns_theta_min 2.124
_diffrn_source 'microfocus sealed tube'
_diffrn_source_type 'Incoatec I\mS 3.0'
_exptl_absorpt_coefficient_mu 0.141
_exptl_absorpt_correction_T_max 0.7436
_exptl_absorpt_correction_T_min 0.7259
_exptl_absorpt_correction_type multi-scan
_exptl_absorpt_process_details
;
L. Krause, R. Herbst-Irmer, G.M. Sheldrick, D. Stalke,
"Comparison of silver and molybdenum microfocus X-ray sources for 
single-crystal structure determination"
J. Appl. Cryst. (2015), 48, 3-10.
doi:10.1107/S1600576714022985
;
_exptl_crystal_colour colorless
_exptl_crystal_density_diffrn 1.282
_exptl_crystal_description block
_exptl_crystal_F_000 1032
_exptl_crystal_recrystallization_method 'vapor diffusion'
_exptl_crystal_size_max 0.271
_exptl_crystal_size_mid 0.195
_exptl_crystal_size_min 0.142
_refine_diff_density_max 0.327
_refine_diff_density_min -0.382
_refine_diff_density_rms 0.044
_refine_ls_extinction_method none
_refine_ls_goodness_of_fit_ref 1.035
_refine_ls_hydrogen_treatment constr
_refine_ls_matrix_type full
_refine_ls_number_parameters 316
_refine_ls_number_reflns 6236
_refine_ls_number_restraints 0
_refine_ls_restrained_S_all 1.035
_refine_ls_R_factor_all 0.0497
_refine_ls_R_factor_gt 0.0367
_refine_ls_shift/su_max 0.001
_refine_ls_shift/su_mean 0.000
_refine_ls_structure_factor_coef Fsqd
_refine_ls_weighting_details 'w=1/[\s^2^(Fo^2^)+(0.0358P)^2^+1.3698P] where P=(Fo^2^+2Fc^2^)/3'
_refine_ls_weighting_scheme calc
_refine_ls_wR_factor_gt 0.0860
_refine_ls_wR_factor_ref 0.0935
_reflns_Friedel_coverage 0.000
_reflns_number_gt 5155
_reflns_number_total 6236
_reflns_threshold_expression 'I > 2\s(I)'
_cod_data_source_file d2cc02090d2.cif
_cod_data_source_block 20118
_cod_original_sg_symbol_H-M 'P 21/c'
_cod_database_code 7130089
_shelx_shelxl_version_number 2018/3
_shelx_space_group_comment
;
The symmetry employed for this shelxl refinement is uniquely defined
by the following loop, which should always be used as a source of
symmetry information in preference to the above space-group names.
They are only intended as comments.
;
_shelx_estimated_absorpt_t_min 0.963
_shelx_estimated_absorpt_t_max 0.980

loop_
_space_group_symop_operation_xyz
'x, y, z'
'-x, y+1/2, -z+1/2'
'-x, -y, -z'
'x, -y-1/2, z-1/2'

loop_
_atom_site_label
_atom_site_type_symbol
_atom_site_fract_x
_atom_site_fract_y
_atom_site_fract_z
_atom_site_U_iso_or_equiv
_atom_site_adp_type
_atom_site_occupancy
_atom_site_site_symmetry_order
_atom_site_calc_flag
_atom_site_refinement_flags_posn
_atom_site_refinement_flags_adp
_atom_site_refinement_flags_occupancy
_atom_site_disorder_assembly
_atom_site_disorder_group
P1 P 0.25469(3) 0.48044(2) 0.45015(3) 0.01723(8) Uani 1 1 d . . . . .
O1 O 0.34249(9) 0.57243(6) 0.75562(8) 0.0277(2) Uani 1 1 d . . . . .
O2 O 0.34023(8) 0.45611(6) 0.41210(8) 0.0237(2) Uani 1 1 d . . . . .
O3 O 0.25096(8) 0.42665(5) 0.54693(7) 0.01954(19) Uani 1 1 d . . . . .
C1 C 0.59873(11) 0.46596(8) 0.78225(11) 0.0218(3) Uani 1 1 d . . . . .
H1 H 0.610145 0.492213 0.725026 0.026 Uiso 1 1 calc R U . . .
C2 C 0.67829(12) 0.40764(9) 0.85149(12) 0.0276(3) Uani 1 1 d . . . . .
H2 H 0.745314 0.395206 0.842859 0.033 Uiso 1 1 calc R U . . .
C3 C 0.66020(14) 0.36759(9) 0.93302(12) 0.0319(3) Uani 1 1 d . . . . .
H3 H 0.713680 0.326763 0.978656 0.038 Uiso 1 1 calc R U . . .
C4 C 0.56407(14) 0.38701(10) 0.94814(12) 0.0332(3) Uani 1 1 d . . . . .
H4 H 0.552080 0.359792 1.004398 0.040 Uiso 1 1 calc R U . . .
C5 C 0.48603(13) 0.44591(9) 0.88125(11) 0.0265(3) Uani 1 1 d . . . . .
H5 H 0.420839 0.459600 0.892296 0.032 Uiso 1 1 calc R U . . .
C6 C 0.50224(11) 0.48568(8) 0.79719(10) 0.0195(2) Uani 1 1 d . . . . .
C7 C 0.41337(11) 0.54733(8) 0.72690(11) 0.0203(3) Uani 1 1 d . . . . .
C8 C 0.40900(11) 0.58091(8) 0.61898(11) 0.0213(3) Uani 1 1 d . . . . .
H8A H 0.460153 0.547859 0.598487 0.026 Uiso 1 1 calc R U . . .
H8AB H 0.438525 0.637604 0.631990 0.026 Uiso 1 1 calc R U . . .
C9 C 0.28196(11) 0.57907(7) 0.52078(10) 0.0184(2) Uani 1 1 d . . . . .
H9 H 0.228142 0.583813 0.554849 0.022 Uiso 1 1 calc R U . . .
C10 C 0.25258(11) 0.64778(7) 0.43629(10) 0.0192(2) Uani 1 1 d . . . . .
C11 C 0.32910(12) 0.67145(8) 0.39605(12) 0.0241(3) Uani 1 1 d . . . . .
H11 H 0.401751 0.643950 0.421213 0.029 Uiso 1 1 calc R U . . .
C12 C 0.29993(14) 0.73517(8) 0.31914(12) 0.0287(3) Uani 1 1 d . . . . .
H12 H 0.353163 0.751136 0.292541 0.034 Uiso 1 1 calc R U . . .
C13 C 0.19418(14) 0.77561(9) 0.28091(12) 0.0300(3) Uani 1 1 d . . . . .
H13 H 0.174619 0.819010 0.228151 0.036 Uiso 1 1 calc R U . . .
C14 C 0.11709(13) 0.75219(9) 0.32032(12) 0.0294(3) Uani 1 1 d . . . . .
H14 H 0.044247 0.779560 0.294443 0.035 Uiso 1 1 calc R U . . .
C15 C 0.14609(12) 0.68886(8) 0.39748(12) 0.0248(3) Uani 1 1 d . . . . .
H15 H 0.092835 0.673250 0.424220 0.030 Uiso 1 1 calc R U . . .
C16 C 0.10731(11) 0.48350(7) 0.33567(11) 0.0188(2) Uani 1 1 d . . . . .
C17 C 0.01370(12) 0.49676(9) 0.35778(13) 0.0261(3) Uani 1 1 d . . . . .
H17 H 0.028223 0.505294 0.433438 0.031 Uiso 1 1 calc R U . . .
C18 C -0.10039(13) 0.49758(9) 0.27029(14) 0.0323(3) Uani 1 1 d . . . . .
H18 H -0.163846 0.506842 0.285811 0.039 Uiso 1 1 calc R U . . .
C19 C -0.12133(13) 0.48489(9) 0.16051(14) 0.0351(4) Uani 1 1 d . . . . .
H19 H -0.199568 0.484761 0.100553 0.042 Uiso 1 1 calc R U . . .
C20 C -0.02976(15) 0.47240(10) 0.13718(13) 0.0354(4) Uani 1 1 d . . . . .
H20 H -0.045041 0.463968 0.061277 0.043 Uiso 1 1 calc R U . . .
C21 C 0.08542(13) 0.47210(8) 0.22465(11) 0.0259(3) Uani 1 1 d . . . . .
H21 H 0.148614 0.464123 0.208369 0.031 Uiso 1 1 calc R U . . .
C22 C 0.24805(11) 0.33716(7) 0.55123(10) 0.0175(2) Uani 1 1 d . . . . .
C23 C 0.37313(11) 0.30465(8) 0.60391(12) 0.0236(3) Uani 1 1 d . . . . .
H23A H 0.421185 0.330343 0.678689 0.028 Uiso 1 1 calc R U . . .
H23B H 0.408655 0.317715 0.554635 0.028 Uiso 1 1 calc R U . . .
C24 C 0.36986(12) 0.21180(8) 0.61755(13) 0.0275(3) Uani 1 1 d . . . . .
H24 H 0.451519 0.189762 0.652419 0.033 Uiso 1 1 calc R U . . .
C25 C 0.31532(13) 0.19237(9) 0.69434(12) 0.0300(3) Uani 1 1 d . . . . .
H25A H 0.314684 0.132714 0.704817 0.036 Uiso 1 1 calc R U . . .
H25B H 0.362457 0.217670 0.769577 0.036 Uiso 1 1 calc R U . . .
C26 C 0.18993(13) 0.22532(8) 0.64039(12) 0.0275(3) Uani 1 1 d . . . . .
H26 H 0.153912 0.212453 0.690144 0.033 Uiso 1 1 calc R U . . .
C27 C 0.11734(13) 0.18632(9) 0.52416(13) 0.0304(3) Uani 1 1 d . . . . .
H27A H 0.114907 0.126540 0.532474 0.036 Uiso 1 1 calc R U . . .
H27B H 0.035991 0.207193 0.489622 0.036 Uiso 1 1 calc R U . . .
C28 C 0.17174(13) 0.20631(8) 0.44771(12) 0.0272(3) Uani 1 1 d . . . . .
H28 H 0.123930 0.180928 0.371627 0.033 Uiso 1 1 calc R U . . .
C29 C 0.17440(12) 0.29945(8) 0.43474(11) 0.0228(3) Uani 1 1 d . . . . .
H29A H 0.208637 0.312994 0.384527 0.027 Uiso 1 1 calc R U . . .
H29B H 0.093693 0.321500 0.400336 0.027 Uiso 1 1 calc R U . . .
C30 C 0.19350(12) 0.31820(8) 0.62719(12) 0.0233(3) Uani 1 1 d . . . . .
H30A H 0.113056 0.340663 0.593485 0.028 Uiso 1 1 calc R U . . .
H30B H 0.240342 0.343697 0.702348 0.028 Uiso 1 1 calc R U . . .
C31 C 0.29691(13) 0.17281(8) 0.50096(13) 0.0306(3) Uani 1 1 d . . . . .
H31A H 0.332487 0.185190 0.451534 0.037 Uiso 1 1 calc R U . . .
H31B H 0.295595 0.112924 0.508926 0.037 Uiso 1 1 calc R U . . .

loop_
_atom_site_aniso_label
_atom_site_aniso_U_11
_atom_site_aniso_U_22
_atom_site_aniso_U_33
_atom_site_aniso_U_23
_atom_site_aniso_U_13
_atom_site_aniso_U_12
P1 0.01778(15) 0.01568(15) 0.01869(15) 0.00058(12) 0.00898(12) -0.00112(12)
O1 0.0265(5) 0.0320(5) 0.0262(5) -0.0016(4) 0.0137(4) 0.0038(4)
O2 0.0238(5) 0.0229(5) 0.0284(5) 0.0010(4) 0.0156(4) 0.0007(4)
O3 0.0253(5) 0.0137(4) 0.0195(4) 0.0003(3) 0.0105(4) -0.0012(3)
C1 0.0232(6) 0.0203(6) 0.0199(6) -0.0017(5) 0.0086(5) -0.0018(5)
C2 0.0254(7) 0.0276(7) 0.0255(7) -0.0024(5) 0.0085(6) 0.0038(6)
C3 0.0363(8) 0.0273(7) 0.0228(7) 0.0041(6) 0.0062(6) 0.0071(6)
C4 0.0415(8) 0.0339(8) 0.0227(7) 0.0078(6) 0.0139(6) 0.0012(7)
C5 0.0292(7) 0.0298(7) 0.0214(6) 0.0012(5) 0.0126(6) -0.0002(6)
C6 0.0215(6) 0.0181(6) 0.0163(6) -0.0032(5) 0.0067(5) -0.0031(5)
C7 0.0198(6) 0.0187(6) 0.0201(6) -0.0041(5) 0.0076(5) -0.0042(5)
C8 0.0183(6) 0.0217(6) 0.0210(6) 0.0019(5) 0.0069(5) -0.0021(5)
C9 0.0173(6) 0.0168(6) 0.0203(6) 0.0003(5) 0.0081(5) -0.0011(4)
C10 0.0200(6) 0.0146(5) 0.0196(6) -0.0012(4) 0.0065(5) -0.0022(5)
C11 0.0258(7) 0.0183(6) 0.0286(7) -0.0004(5) 0.0133(6) -0.0009(5)
C12 0.0382(8) 0.0225(7) 0.0292(7) 0.0004(5) 0.0192(6) -0.0057(6)
C13 0.0388(8) 0.0198(6) 0.0233(7) 0.0031(5) 0.0081(6) -0.0032(6)
C14 0.0240(7) 0.0225(7) 0.0299(7) 0.0029(6) 0.0030(6) 0.0015(5)
C15 0.0197(6) 0.0223(6) 0.0287(7) 0.0012(5) 0.0084(5) -0.0022(5)
C16 0.0195(6) 0.0142(5) 0.0211(6) 0.0004(5) 0.0081(5) -0.0016(5)
C17 0.0231(6) 0.0271(7) 0.0296(7) -0.0025(6) 0.0136(6) -0.0038(5)
C18 0.0206(7) 0.0238(7) 0.0486(9) -0.0031(6) 0.0132(6) -0.0019(5)
C19 0.0244(7) 0.0232(7) 0.0388(8) -0.0017(6) -0.0007(6) 0.0019(6)
C20 0.0392(8) 0.0316(8) 0.0226(7) -0.0018(6) 0.0041(6) 0.0032(7)
C21 0.0292(7) 0.0237(7) 0.0232(7) 0.0003(5) 0.0110(6) 0.0025(5)
C22 0.0200(6) 0.0130(5) 0.0196(6) 0.0008(4) 0.0094(5) -0.0003(4)
C23 0.0200(6) 0.0195(6) 0.0301(7) 0.0000(5) 0.0108(5) -0.0002(5)
C24 0.0235(7) 0.0198(6) 0.0354(8) 0.0024(6) 0.0108(6) 0.0046(5)
C25 0.0353(8) 0.0199(6) 0.0287(7) 0.0071(5) 0.0102(6) 0.0020(6)
C26 0.0333(7) 0.0231(7) 0.0322(7) 0.0066(6) 0.0206(6) -0.0002(6)
C27 0.0262(7) 0.0212(7) 0.0398(8) 0.0040(6) 0.0122(6) -0.0046(5)
C28 0.0318(7) 0.0180(6) 0.0260(7) -0.0024(5) 0.0088(6) -0.0032(5)
C29 0.0275(7) 0.0183(6) 0.0202(6) -0.0004(5) 0.0092(5) -0.0016(5)
C30 0.0274(7) 0.0207(6) 0.0261(6) 0.0026(5) 0.0161(6) 0.0013(5)
C31 0.0385(8) 0.0182(6) 0.0392(8) -0.0026(6) 0.0216(7) 0.0019(6)

loop_
_atom_type_symbol
_atom_type_description
_atom_type_scat_dispersion_real
_atom_type_scat_dispersion_imag
_atom_type_scat_source
C C 0.0033 0.0016 'International Tables Vol C Tables 4.2.6.8 and 6.1.1.4'
H H 0.0000 0.0000 'International Tables Vol C Tables 4.2.6.8 and 6.1.1.4'
O O 0.0106 0.0060 'International Tables Vol C Tables 4.2.6.8 and 6.1.1.4'
P P 0.1023 0.0942 'International Tables Vol C Tables 4.2.6.8 and 6.1.1.4'

loop_
_geom_angle_atom_site_label_1
_geom_angle_atom_site_label_2
_geom_angle_atom_site_label_3
_geom_angle
_geom_angle_site_symmetry_1
_geom_angle_site_symmetry_3
_geom_angle_publ_flag
O2 P1 O3 116.64(5) . . ?
O2 P1 C16 112.33(6) . . ?
O3 P1 C16 106.44(5) . . ?
O2 P1 C9 115.25(6) . . ?
O3 P1 C9 98.22(5) . . ?
C16 P1 C9 106.58(6) . . ?
C22 O3 P1 126.75(8) . . ?
C2 C1 C6 119.72(13) . . ?
C2 C1 H1 120.1 . . ?
C6 C1 H1 120.1 . . ?
C3 C2 C1 120.30(14) . . ?
C3 C2 H2 119.9 . . ?
C1 C2 H2 119.9 . . ?
C2 C3 C4 120.15(13) . . ?
C2 C3 H3 119.9 . . ?
C4 C3 H3 119.9 . . ?
C5 C4 C3 119.85(14) . . ?
C5 C4 H4 120.1 . . ?
C3 C4 H4 120.1 . . ?
C4 C5 C6 120.48(14) . . ?
C4 C5 H5 119.8 . . ?
C6 C5 H5 119.8 . . ?
C1 C6 C5 119.47(12) . . ?
C1 C6 C7 123.03(12) . . ?
C5 C6 C7 117.50(12) . . ?
O1 C7 C6 120.09(12) . . ?
O1 C7 C8 118.68(12) . . ?
C6 C7 C8 121.22(11) . . ?
C7 C8 C9 110.39(10) . . ?
C7 C8 H8A 109.6 . . ?
C9 C8 H8A 109.6 . . ?
C7 C8 H8AB 109.6 . . ?
C9 C8 H8AB 109.6 . . ?
H8A C8 H8AB 108.1 . . ?
C10 C9 C8 114.34(10) . . ?
C10 C9 P1 110.78(9) . . ?
C8 C9 P1 109.04(9) . . ?
C10 C9 H9 107.5 . . ?
C8 C9 H9 107.5 . . ?
P1 C9 H9 107.5 . . ?
C11 C10 C15 118.71(12) . . ?
C11 C10 C9 121.71(11) . . ?
C15 C10 C9 119.57(12) . . ?
C10 C11 C12 120.32(13) . . ?
C10 C11 H11 119.8 . . ?
C12 C11 H11 119.8 . . ?
C13 C12 C11 120.70(14) . . ?
C13 C12 H12 119.7 . . ?
C11 C12 H12 119.7 . . ?
C12 C13 C14 119.37(13) . . ?
C12 C13 H13 120.3 . . ?
C14 C13 H13 120.3 . . ?
C13 C14 C15 120.12(13) . . ?
C13 C14 H14 119.9 . . ?
C15 C14 H14 119.9 . . ?
C14 C15 C10 120.78(13) . . ?
C14 C15 H15 119.6 . . ?
C10 C15 H15 119.6 . . ?
C21 C16 C17 119.37(12) . . ?
C21 C16 P1 120.49(10) . . ?
C17 C16 P1 120.13(10) . . ?
C18 C17 C16 120.53(14) . . ?
C18 C17 H17 119.7 . . ?
C16 C17 H17 119.7 . . ?
C19 C18 C17 119.65(14) . . ?
C19 C18 H18 120.2 . . ?
C17 C18 H18 120.2 . . ?
C20 C19 C18 120.52(14) . . ?
C20 C19 H19 119.7 . . ?
C18 C19 H19 119.7 . . ?
C19 C20 C21 120.20(14) . . ?
C19 C20 H20 119.9 . . ?
C21 C20 H20 119.9 . . ?
C16 C21 C20 119.71(14) . . ?
C16 C21 H21 120.1 . . ?
C20 C21 H21 120.1 . . ?
O3 C22 C30 105.03(10) . . ?
O3 C22 C29 112.38(10) . . ?
C30 C22 C29 109.81(11) . . ?
O3 C22 C23 109.05(10) . . ?
C30 C22 C23 110.24(11) . . ?
C29 C22 C23 110.22(11) . . ?
C22 C23 C24 108.61(11) . . ?
C22 C23 H23A 110.0 . . ?
C24 C23 H23A 110.0 . . ?
C22 C23 H23B 110.0 . . ?
C24 C23 H23B 110.0 . . ?
H23A C23 H23B 108.3 . . ?
C25 C24 C31 109.89(12) . . ?
C25 C24 C23 109.48(12) . . ?
C31 C24 C23 109.34(12) . . ?
C25 C24 H24 109.4 . . ?
C31 C24 H24 109.4 . . ?
C23 C24 H24 109.4 . . ?
C26 C25 C24 109.37(11) . . ?
C26 C25 H25A 109.8 . . ?
C24 C25 H25A 109.8 . . ?
C26 C25 H25B 109.8 . . ?
C24 C25 H25B 109.8 . . ?
H25A C25 H25B 108.2 . . ?
C27 C26 C25 109.74(12) . . ?
C27 C26 C30 109.61(11) . . ?
C25 C26 C30 108.79(12) . . ?
C27 C26 H26 109.6 . . ?
C25 C26 H26 109.6 . . ?
C30 C26 H26 109.6 . . ?
C28 C27 C26 109.68(11) . . ?
C28 C27 H27A 109.7 . . ?
C26 C27 H27A 109.7 . . ?
C28 C27 H27B 109.7 . . ?
C26 C27 H27B 109.7 . . ?
H27A C27 H27B 108.2 . . ?
C27 C28 C31 109.38(12) . . ?
C27 C28 C29 109.31(12) . . ?
C31 C28 C29 109.50(12) . . ?
C27 C28 H28 109.5 . . ?
C31 C28 H28 109.5 . . ?
C29 C28 H28 109.5 . . ?
C22 C29 C28 108.91(11) . . ?
C22 C29 H29A 109.9 . . ?
C28 C29 H29A 109.9 . . ?
C22 C29 H29B 109.9 . . ?
C28 C29 H29B 109.9 . . ?
H29A C29 H29B 108.3 . . ?
C22 C30 C26 109.19(11) . . ?
C22 C30 H30A 109.8 . . ?
C26 C30 H30A 109.8 . . ?
C22 C30 H30B 109.8 . . ?
C26 C30 H30B 109.8 . . ?
H30A C30 H30B 108.3 . . ?
C28 C31 C24 109.39(11) . . ?
C28 C31 H31A 109.8 . . ?
C24 C31 H31A 109.8 . . ?
C28 C31 H31B 109.8 . . ?
C24 C31 H31B 109.8 . . ?
H31A C31 H31B 108.2 . . ?

loop_
_geom_bond_atom_site_label_1
_geom_bond_atom_site_label_2
_geom_bond_distance
_geom_bond_site_symmetry_2
_geom_bond_publ_flag
P1 O2 1.4761(9) . ?
P1 O3 1.5883(9) . ?
P1 C16 1.7975(13) . ?
P1 C9 1.8240(13) . ?
O1 C7 1.2221(16) . ?
O3 C22 1.4716(14) . ?
C1 C2 1.3912(19) . ?
C1 C6 1.3933(18) . ?
C1 H1 0.9500 . ?
C2 C3 1.386(2) . ?
C2 H2 0.9500 . ?
C3 C4 1.389(2) . ?
C3 H3 0.9500 . ?
C4 C5 1.380(2) . ?
C4 H4 0.9500 . ?
C5 C6 1.4007(18) . ?
C5 H5 0.9500 . ?
C6 C7 1.4870(18) . ?
C7 C8 1.5233(18) . ?
C8 C9 1.5469(17) . ?
C8 H8A 0.9900 . ?
C8 H8AB 0.9900 . ?
C9 C10 1.5141(17) . ?
C9 H9 1.0000 . ?
C10 C11 1.3881(18) . ?
C10 C15 1.3959(18) . ?
C11 C12 1.3898(19) . ?
C11 H11 0.9500 . ?
C12 C13 1.384(2) . ?
C12 H12 0.9500 . ?
C13 C14 1.386(2) . ?
C13 H13 0.9500 . ?
C14 C15 1.3873(19) . ?
C14 H14 0.9500 . ?
C15 H15 0.9500 . ?
C16 C21 1.3892(18) . ?
C16 C17 1.3937(18) . ?
C17 C18 1.386(2) . ?
C17 H17 0.9500 . ?
C18 C19 1.380(2) . ?
C18 H18 0.9500 . ?
C19 C20 1.377(2) . ?
C19 H19 0.9500 . ?
C20 C21 1.395(2) . ?
C20 H20 0.9500 . ?
C21 H21 0.9500 . ?
C22 C30 1.5199(17) . ?
C22 C29 1.5241(17) . ?
C22 C23 1.5250(17) . ?
C23 C24 1.5383(18) . ?
C23 H23A 0.9900 . ?
C23 H23B 0.9900 . ?
C24 C25 1.531(2) . ?
C24 C31 1.532(2) . ?
C24 H24 1.0000 . ?
C25 C26 1.530(2) . ?
C25 H25A 0.9900 . ?
C25 H25B 0.9900 . ?
C26 C27 1.528(2) . ?
C26 C30 1.5383(18) . ?
C26 H26 1.0000 . ?
C27 C28 1.528(2) . ?
C27 H27A 0.9900 . ?
C27 H27B 0.9900 . ?
C28 C31 1.531(2) . ?
C28 C29 1.5413(18) . ?
C28 H28 1.0000 . ?
C29 H29A 0.9900 . ?
C29 H29B 0.9900 . ?
C30 H30A 0.9900 . ?
C30 H30B 0.9900 . ?
C31 H31A 0.9900 . ?
C31 H31B 0.9900 . ?

loop_
_geom_hbond_atom_site_label_D
_geom_hbond_atom_site_label_H
_geom_hbond_atom_site_label_A
_geom_hbond_distance_DH
_geom_hbond_distance_HA
_geom_hbond_distance_DA
_geom_hbond_angle_DHA
_geom_hbond_site_symmetry_A
_geom_hbond_publ_flag
C8 H8A O2 0.99 2.65 3.5153(16) 145.5 3_666 yes

loop_
_geom_torsion_atom_site_label_1
_geom_torsion_atom_site_label_2
_geom_torsion_atom_site_label_3
_geom_torsion_atom_site_label_4
_geom_torsion
_geom_torsion_site_symmetry_1
_geom_torsion_site_symmetry_2
_geom_torsion_site_symmetry_3
_geom_torsion_site_symmetry_4
_geom_torsion_publ_flag
O2 P1 O3 C22 -47.08(11) . . . . ?
C16 P1 O3 C22 79.16(10) . . . . ?
C9 P1 O3 C22 -170.77(10) . . . . ?
C6 C1 C2 C3 1.8(2) . . . . ?
C1 C2 C3 C4 -1.7(2) . . . . ?
C2 C3 C4 C5 0.4(2) . . . . ?
C3 C4 C5 C6 0.8(2) . . . . ?
C2 C1 C6 C5 -0.57(19) . . . . ?
C2 C1 C6 C7 179.93(12) . . . . ?
C4 C5 C6 C1 -0.7(2) . . . . ?
C4 C5 C6 C7 178.84(13) . . . . ?
C1 C6 C7 O1 -167.33(12) . . . . ?
C5 C6 C7 O1 13.15(18) . . . . ?
C1 C6 C7 C8 12.20(18) . . . . ?
C5 C6 C7 C8 -167.32(12) . . . . ?
O1 C7 C8 C9 -48.26(16) . . . . ?
C6 C7 C8 C9 132.21(12) . . . . ?
C7 C8 C9 C10 147.40(11) . . . . ?
C7 C8 C9 P1 -87.99(11) . . . . ?
O2 P1 C9 C10 73.27(10) . . . . ?
O3 P1 C9 C10 -162.05(9) . . . . ?
C16 P1 C9 C10 -52.09(10) . . . . ?
O2 P1 C9 C8 -53.41(10) . . . . ?
O3 P1 C9 C8 71.28(9) . . . . ?
C16 P1 C9 C8 -178.76(8) . . . . ?
C8 C9 C10 C11 43.88(17) . . . . ?
P1 C9 C10 C11 -79.80(13) . . . . ?
C8 C9 C10 C15 -136.02(12) . . . . ?
P1 C9 C10 C15 100.30(12) . . . . ?
C15 C10 C11 C12 0.38(19) . . . . ?
C9 C10 C11 C12 -179.52(12) . . . . ?
C10 C11 C12 C13 -0.4(2) . . . . ?
C11 C12 C13 C14 0.2(2) . . . . ?
C12 C13 C14 C15 0.1(2) . . . . ?
C13 C14 C15 C10 -0.1(2) . . . . ?
C11 C10 C15 C14 -0.1(2) . . . . ?
C9 C10 C15 C14 179.81(12) . . . . ?
O2 P1 C16 C21 -6.37(12) . . . . ?
O3 P1 C16 C21 -135.18(10) . . . . ?
C9 P1 C16 C21 120.74(11) . . . . ?
O2 P1 C16 C17 173.13(10) . . . . ?
O3 P1 C16 C17 44.33(12) . . . . ?
C9 P1 C16 C17 -59.76(12) . . . . ?
C21 C16 C17 C18 0.8(2) . . . . ?
P1 C16 C17 C18 -178.70(11) . . . . ?
C16 C17 C18 C19 0.2(2) . . . . ?
C17 C18 C19 C20 -0.8(2) . . . . ?
C18 C19 C20 C21 0.3(2) . . . . ?
C17 C16 C21 C20 -1.3(2) . . . . ?
P1 C16 C21 C20 178.21(11) . . . . ?
C19 C20 C21 C16 0.8(2) . . . . ?
P1 O3 C22 C30 -156.23(9) . . . . ?
P1 O3 C22 C29 -36.89(14) . . . . ?
P1 O3 C22 C23 85.63(12) . . . . ?
O3 C22 C23 C24 175.13(10) . . . . ?
C30 C22 C23 C24 60.31(14) . . . . ?
C29 C22 C23 C24 -61.07(14) . . . . ?
C22 C23 C24 C25 -59.89(14) . . . . ?
C22 C23 C24 C31 60.55(15) . . . . ?
C31 C24 C25 C26 -59.35(15) . . . . ?
C23 C24 C25 C26 60.75(15) . . . . ?
C24 C25 C26 C27 59.35(14) . . . . ?
C24 C25 C26 C30 -60.56(15) . . . . ?
C25 C26 C27 C28 -60.00(14) . . . . ?
C30 C26 C27 C28 59.41(15) . . . . ?
C26 C27 C28 C31 60.15(15) . . . . ?
C26 C27 C28 C29 -59.73(15) . . . . ?
O3 C22 C29 C28 -177.57(10) . . . . ?
C30 C22 C29 C28 -61.06(14) . . . . ?
C23 C22 C29 C28 60.57(14) . . . . ?
C27 C28 C29 C22 60.25(14) . . . . ?
C31 C28 C29 C22 -59.55(15) . . . . ?
O3 C22 C30 C26 -178.24(10) . . . . ?
C29 C22 C30 C26 60.72(14) . . . . ?
C23 C22 C30 C26 -60.90(14) . . . . ?
C27 C26 C30 C22 -59.59(15) . . . . ?
C25 C26 C30 C22 60.40(15) . . . . ?
C27 C28 C31 C24 -59.88(15) . . . . ?
C29 C28 C31 C24 59.88(15) . . . . ?
C25 C24 C31 C28 59.73(15) . . . . ?
C23 C24 C31 C28 -60.46(15) . . . . ?
